data_2005951
loop_
_publ_author_name
'Tahir, M. N.'
'\"Ulk\"u, D.'
'Movsumov, E. M.'
'H\"okelek, T.'

_publ_section_title
;
 Tetraaquabis(<i>p</i>-nitrosalicylato) Complexes of Zinc(II) and
 Cobalt(II)
;
_journal_issue 2
_journal_name_full 'Acta Crystallographica Section C'
_journal_page_first 176
_journal_page_last 179
_journal_paper_doi 10.1107/S0108270196011572
_journal_volume 53
_journal_year 1997
_chemical_formula_iupac '[Zn (C7 H4 N O5)2 (H2 O)4]'
_chemical_formula_moiety 'Zn (N O2 C6 H3 C O2 )2 , 4(H2 O )'
_chemical_formula_sum 'C14 H16 N2 O14 Zn'
_chemical_formula_weight 501.659
_space_group_IT_number 14
_symmetry_cell_setting monoclinic
_symmetry_space_group_name_Hall '-P 2ybc'
_symmetry_space_group_name_H-M 'P 1 21/c 1'
_atom_type_scat_source IntTabIV
_cell_angle_alpha 90.0
_cell_angle_beta 97.56(4)
_cell_angle_gamma 90.0
_cell_formula_units_Z 2
_cell_length_a 5.145(3)
_cell_length_b 14.772(2)
_cell_length_c 11.936(2)
_cell_measurement_reflns_used 25
_cell_measurement_temperature 295
_cell_measurement_theta_max 18.39
_cell_measurement_theta_min 10.55
_cell_volume 899.3(6)
_computing_data_collection 'CAD-4-Express (Enraf-Nonius, 1993)'
_computing_data_reduction 'MolEN (Fair, 1990)'
_computing_molecular_graphics 'MolEN version of ORTEPII (Johnson, 1976)'
_computing_publication_material MolEN
_computing_structure_refinement 'LSFM MolEN'
_computing_structure_solution 'SIMPEL MolEN (Fair, 1990)'
_diffrn_measurement_device 'Enraf-Nonius CAD-4'
_diffrn_measurement_method '\w/2\q scans'
_diffrn_radiation_type MoK\a
_diffrn_radiation_wavelength 0.71073
_diffrn_reflns_av_R_equivalents 0.013
_diffrn_reflns_limit_h_max 0
_diffrn_reflns_limit_h_min -6
_diffrn_reflns_limit_k_max 0
_diffrn_reflns_limit_k_min -18
_diffrn_reflns_limit_l_max 14
_diffrn_reflns_limit_l_min -14
_diffrn_reflns_number 2033
_diffrn_reflns_theta_max 26.32
_diffrn_reflns_theta_min 2.37
_diffrn_standards_decay_% -2.37
_diffrn_standards_interval_time 120
_diffrn_standards_number 3
_exptl_absorpt_coefficient_mu 1.48
_exptl_absorpt_correction_T_max 0.999
_exptl_absorpt_correction_T_min 0.934
_exptl_absorpt_correction_type 'empirical via \y scans (MolEN; Fair, 1990)'
_exptl_crystal_colour orange
_exptl_crystal_density_diffrn 1.852
_exptl_crystal_density_meas ?
_exptl_crystal_description needle
_exptl_crystal_size_max 0.5
_exptl_crystal_size_mid 0.20
_exptl_crystal_size_min 0.15
_refine_diff_density_max 0.355
_refine_diff_density_min -0.200
_refine_ls_extinction_method none
_refine_ls_goodness_of_fit_obs 1.19
_refine_ls_number_parameters 142
_refine_ls_number_reflns 1456
_refine_ls_R_factor_obs 0.026
_refine_ls_shift/esd_max 0.00020
_refine_ls_structure_factor_coef F
_refine_ls_weighting_scheme
;
w = 4F^2^/[\s(I)^2^ + (pF^2^)^2^],
if F^2^ < cutoff x [\s(I)^2^ + (pF^2^)^2^]^1/2^ then reflection is
omitted (p = 0.04, cutoff = 2.0)
;
_refine_ls_wR_factor_obs 0.033
_reflns_number_observed 1428
_reflns_number_total 1627
_reflns_observed_criterion I>3\s(I)
_cod_data_source_file sk1035.cif
_cod_data_source_block Zn
_cod_depositor_comments
;
The following automatic conversions were performed:

'_exptl_crystal_density_meas' value 'not measured' was changed to '?'
- the value is perceived as not measured.

Automatic conversion script
Id: cif_fix_values 3008 2015-01-20 13:52:24Z robertas 
;
_cod_original_cell_volume 899.3(7)
_cod_original_sg_symbol_H-M 'P 21/c'
_cod_database_code 2005951

loop_
_symmetry_equiv_pos_as_xyz
x,y,z
-x,y+1/2,-z+1/2
-x,-y,-z
x,-y+1/2,z+1/2

loop_
_atom_site_aniso_label
_atom_site_aniso_U_11
_atom_site_aniso_U_12
_atom_site_aniso_U_13
_atom_site_aniso_U_22
_atom_site_aniso_U_23
_atom_site_aniso_U_33
_atom_site_aniso_type_symbol
Zn 0.0226(1) 0.0017(1) -0.0001(1) 0.0286(1) -0.0038(1) 0.0217(1) Zn
O1 0.0294(7) 0.0022(7) -0.0026(6) 0.0417(8) -0.0118(6) 0.0284(7) O
O2 0.0493(9) 0.0134(7) -0.0084(7) 0.0407(8) -0.0085(7) 0.0310(8) O
O3 0.064(1) 0.0232(8) -0.0102(8) 0.0466(9) -0.0149(7) 0.0345(8) O
O4 0.063(1) -0.013(1) -0.0034(8) 0.076(1) -0.0045(9) 0.0268(8) O
O5 0.054(1) -0.000(1) -0.0195(9) 0.072(1) 0.003(1) 0.045(1) O
O6 0.0269(7) -0.0010(7) 0.0014(6) 0.0496(9) 0.0085(7) 0.0317(7) O
O7 0.0292(7) 0.0010(6) 0.0025(6) 0.0305(7) 0.0016(6) 0.0273(6) O
N1 0.046(1) -0.0164(9) -0.0079(8) 0.045(1) 0.0038(8) 0.0294(9) N
C1 0.031(1) -0.0060(8) 0.0019(8) 0.0269(9) -0.0020(8) 0.0237(9) C
C2 0.038(1) 0.0004(9) 0.0000(8) 0.028(1) -0.0024(8) 0.0261(9) C
C3 0.044(1) -0.004(1) 0.0012(9) 0.034(1) -0.0056(9) 0.027(1) C
C4 0.038(1) -0.0117(9) -0.0057(8) 0.035(1) 0.0023(9) 0.0249(9) C
C5 0.033(1) 0.001(1) -0.005(1) 0.045(1) -0.001(1) 0.037(1) C
C6 0.032(1) 0.001(1) 0.0009(9) 0.038(1) -0.0063(9) 0.034(1) C
C7 0.031(1) -0.0044(8) 0.0028(8) 0.0271(9) -0.0022(8) 0.0246(9) C

loop_
_atom_site_label
_atom_site_fract_x
_atom_site_fract_y
_atom_site_fract_z
_atom_site_B_iso_or_equiv
_atom_site_thermal_displace_type
_atom_site_type_symbol
Zn 0 0 0 1.940(5) Beq Zn
O1 0.2220(3) 0.0599(1) 0.1347(1) 2.66(3) Beq O
O2 -0.0367(3) 0.1731(1) 0.1744(1) 3.28(3) Beq O
O3 0.0277(4) 0.2451(1) 0.3682(2) 3.94(4) Beq O
O4 0.6001(4) 0.1678(2) 0.7179(1) 4.44(4) Beq O
O5 0.9304(4) 0.0992(2) 0.6623(2) 4.70(4) Beq O
O6 -0.2410(3) -0.0521(1) 0.1131(1) 2.87(3) Beq O
O7 -0.2577(3) 0.1154(1) -0.0255(1) 2.30(3) Beq O
N1 0.7132(4) 0.1345(1) 0.6442(2) 3.28(4) Beq N
C1 0.3133(4) 0.1303(1) 0.3126(2) 2.16(4) Beq C
C2 0.2341(4) 0.1898(1) 0.3930(2) 2.45(4) Beq C
C3 0.3669(5) 0.1913(2) 0.5027(2) 2.77(4) Beq C
C4 0.5808(5) 0.1360(2) 0.5269(2) 2.63(4) Beq C
C5 0.6734(5) 0.0801(2) 0.4485(2) 3.13(5) Beq C
C6 0.5362(4) 0.0768(2) 0.3414(2) 2.74(4) Beq C
C7 0.1563(4) 0.1204(1) 0.1985(2) 2.19(4) Beq C
H3 0.310 0.229 0.559 3.7 Beq H
H3' -0.028 0.231 0.299 5.2 Beq H
H5 0.828 0.045 0.468 4.1 Beq H
H6 0.592 0.037 0.286 3.7 Beq H
H61 -0.176 -0.085 0.159 3.8 Beq H
H62 -0.374 -0.071 0.091 3.8 Beq H
H71 -0.212 0.150 -0.065 3.1 Beq H
H72 -0.212 0.141 0.041 3.1 Beq H

loop_
_geom_angle_atom_site_label_1
_geom_angle_atom_site_label_2
_geom_angle_atom_site_label_3
_geom_angle
_geom_angle_publ_flag
O1 Zn O6 88.24(6) yes
O1 Zn O7 92.19(6) yes
O6 Zn O7 88.62(6) yes
Zn O1 C7 128.30(10) yes
C2 O3 H3' 102.2(2) no
Zn O6 H61 116.80(10) no
Zn O6 H62 120.00(10) no
H61 O6 H62 107.2(2) no
Zn O7 H71 112.70(10) no
Zn O7 H72 97.40(10) no
H71 O7 H72 101.9(2) no
O4 N1 O5 123.7(2) yes
O4 N1 C4 118.3(2) yes
O5 N1 C4 118.0(2) yes
C2 C1 C6 119.3(2) no
C2 C1 C7 120.9(2) yes
C6 C1 C7 119.7(2) yes
O3 C2 C1 121.6(2) yes
O3 C2 C3 118.3(2) yes
C1 C2 C3 120.1(2) no
C2 C3 C4 118.0(2) no
C2 C3 H3 120.9(2) no
C4 C3 H3 121.1(2) no
N1 C4 C3 117.8(2) yes
N1 C4 C5 118.5(2) yes
C3 C4 C5 123.6(2) no
C4 C5 C6 118.1(2) no
C4 C5 H5 120.9(2) no
C6 C5 H5 121.1(2) no
C1 C6 C5 120.7(2) no
C1 C6 H6 119.3(2) no
C5 C6 H6 120.0(2) no
O1 C7 O2 124.7(2) yes
O1 C7 C1 117.9(2) yes
O2 C7 C1 117.4(2) yes

loop_
_geom_bond_atom_site_label_1
_geom_bond_site_symmetry_1
_geom_bond_atom_site_label_2
_geom_bond_site_symmetry_2
_geom_bond_distance
_geom_bond_publ_flag
Zn . O1 . 2.047(1) yes
Zn . O6 . 2.096(1) yes
Zn . O7 . 2.156(1) yes
O1 . C7 . 1.249(3) yes
O2 . C7 . 1.265(3) yes
O3 . C2 . 1.341(3) yes
O3 . H3' . 0.861(2) no
O4 . N1 . 1.220(3) yes
O5 . N1 . 1.226(3) yes
O6 . H61 . 0.782(2) no
O6 . H62 . 0.756(2) no
O7 . H71 . 0.745(1) no
O7 . H72 . 0.888(2) no
N1 . C4 . 1.474(3) yes
C1 . C2 . 1.401(3) yes
C1 . C6 . 1.398(3) yes
C1 . C7 . 1.496(3) yes
C2 . C3 . 1.395(3) yes
C3 . C4 . 1.370(4) yes
C3 . H3 . 0.950(2) no
C4 . C5 . 1.379(3) yes
C5 . C6 . 1.378(3) yes
C5 . H5 . 0.950(2) no
C6 . H6 . 0.950(2) no

loop_
_geom_torsion_atom_site_label_1
_geom_torsion_atom_site_label_2
_geom_torsion_atom_site_label_3
_geom_torsion_atom_site_label_4
_geom_torsion
_geom_torsion_publ_flag
O6 Zn O1 C7 -64.17(0.17) no
O7 Zn O1 C7 24.38(0.17) no
O1 Zn O6 H61 -62.53(0.16) no
O1 Zn O6 H62 165.10(0.17) no
O7 Zn O6 H61 -154.77(0.16) no
O7 Zn O6 H62 72.86(0.17) no
O1 Zn O7 H71 89.81(0.14) no
O1 Zn O7 H72 -16.38(0.11) no
O6 Zn O7 H71 177.99(0.14) no
O6 Zn O7 H72 71.80(0.10) no
Zn O1 C7 O2 -20.12(0.30) no
Zn O1 C7 C1 158.65(0.14) no
H3' O3 C2 C1 2.08(0.27) no
H3' O3 C2 C3 -176.55(0.19) no
O4 N1 C4 C3 14.07(0.32) no
O4 N1 C4 C5 -164.13(0.22) no
O5 N1 C4 C3 -166.50(0.22) no
O5 N1 C4 C5 15.30(0.32) no
C6 C1 C2 O3 177.38(0.20) no
C6 C1 C2 C3 -4.01(0.31) no
C7 C1 C2 O3 -5.37(0.31) no
C7 C1 C2 C3 173.24(0.20) no
C2 C1 C6 C5 1.85(0.33) no
C2 C1 C6 H6 -178.71(0.21) no
C7 C1 C6 C5 -175.43(0.20) no
C7 C1 C6 H6 4.01(0.33) no
C2 C1 C7 O1 -172.95(0.19) no
C2 C1 C7 O2 5.91(0.29) no
C6 C1 C7 O1 4.28(0.29) no
C6 C1 C7 O2 -176.85(0.19) no
O3 C2 C3 C4 -178.69(0.21) no
O3 C2 C3 H3 1.31(0.35) no
C1 C2 C3 C4 2.66(0.33) no
C1 C2 C3 H3 -177.34(0.21) no
C2 C3 C4 N1 -177.19(0.20) no
C2 C3 C4 C5 0.91(0.36) no
H3 C3 C4 N1 2.81(0.35) no
H3 C3 C4 C5 -179.09(0.23) no
N1 C4 C5 C6 175.06(0.21) no
N1 C4 C5 H5 -5.20(0.36) no
C3 C4 C5 C6 -3.03(0.36) no
C3 C4 C5 H5 176.71(0.23) no
C4 C5 C6 C1 1.57(0.34) no
C4 C5 C6 H6 -177.86(0.22) no
H5 C5 C6 C1 -178.17(0.22) no
H5 C5 C6 H6 2.40(0.39) no
